data_2013529
loop_
_publ_author_name
'Junk, Peter C.'
'Skelton, Brian W.'
'White, Allan H.'

_publ_section_title
;
 Pentaacetonitrilebromoaluminium(III) bis[tetrabromoaluminium(III)]
 acetonitrile solvate
;
_journal_issue 7
_journal_name_full 'Acta Crystallographica Section C'
_journal_page_first m289
_journal_page_last m290
_journal_paper_doi 10.1107/S0108270103011429
_journal_volume 59
_journal_year 2003
_chemical_formula_iupac '[Al Br (C2 H3 N)5][Al Br4]2, C2 H3 N'
_chemical_formula_moiety 'C10 H15 Al Br N5, C2 H3 N, 2(Al Br4)'
_chemical_formula_sum 'C12 H18 Al3 Br9 N6'
_chemical_formula_weight 1046.4
_space_group_IT_number 19
_symmetry_cell_setting orthorhombic
_symmetry_space_group_name_Hall 'P 2ac 2ab'
_symmetry_space_group_name_H-M 'P 21 21 21'
_atom_sites_solution_primary direct
_atom_sites_solution_secondary difmap
_cell_angle_alpha 90.00000
_cell_angle_beta 90.00000
_cell_angle_gamma 90.00000
_cell_formula_units_Z 4
_cell_length_a 10.4060(10)
_cell_length_b 14.479(2)
_cell_length_c 21.421(3)
_cell_measurement_reflns_used 6185
_cell_measurement_temperature 150(2)
_cell_measurement_theta_max 26.4
_cell_measurement_theta_min 2.6
_cell_volume 3227.5(7)
_computing_cell_refinement 'SAINT (Siemens, 1995)'
_computing_data_collection 'SMART (Siemens, 1995)'
_computing_data_reduction
;
xtal (Hall, King, and Stewart, 1995)
;
_computing_molecular_graphics Xtal3.5
_computing_publication_material 'BONDLA CIFIO in Xtal3.5'
_computing_structure_refinement 'CRYLSQ in Xtal3.5'
_computing_structure_solution 'Xtal3.5 (Hall et al., 1995)'
_diffrn_ambient_temperature 150(2)
_diffrn_measured_fraction_theta_full .99
_diffrn_measured_fraction_theta_max .99
_diffrn_measurement_device_type
;
Bruker SMART CCD diffractometer
;
_diffrn_measurement_method '\w scans'
_diffrn_radiation_monochromator graphite
_diffrn_radiation_source 'sealed tube'
_diffrn_radiation_type 'Mo K\a'
_diffrn_radiation_wavelength .71073
_diffrn_reflns_av_R_equivalents 0.049
_diffrn_reflns_av_sigmaI/netI .11
_diffrn_reflns_limit_h_max 14
_diffrn_reflns_limit_h_min -14
_diffrn_reflns_limit_k_max 19
_diffrn_reflns_limit_k_min -19
_diffrn_reflns_limit_l_max 29
_diffrn_reflns_limit_l_min -29
_diffrn_reflns_number 32073
_diffrn_reflns_theta_full 28.5
_diffrn_reflns_theta_max 29.0
_diffrn_reflns_theta_min 1.7
_diffrn_standards_decay_% 0
_exptl_absorpt_coefficient_mu 11.272
_exptl_absorpt_correction_T_max .252
_exptl_absorpt_correction_T_min .126
_exptl_absorpt_correction_type multi-scan
_exptl_absorpt_process_details
;
  SADABS; Sheldrick, 1996
;
_exptl_crystal_colour colourless
_exptl_crystal_density_diffrn 2.153
_exptl_crystal_description block
_exptl_crystal_F_000 1944
_exptl_crystal_size_max .18
_exptl_crystal_size_mid .15
_exptl_crystal_size_min .12
_refine_diff_density_max .671
_refine_diff_density_min -.569
_refine_ls_abs_structure_details 'Flack (1983)'
_refine_ls_abs_structure_Flack .040(10)
_refine_ls_extinction_method none
_refine_ls_goodness_of_fit_all .966
_refine_ls_goodness_of_fit_ref .986
_refine_ls_hydrogen_treatment noref
_refine_ls_matrix_type full
_refine_ls_number_constraints 0
_refine_ls_number_parameters 272
_refine_ls_number_reflns 3187
_refine_ls_number_restraints 0
_refine_ls_R_factor_all .058
_refine_ls_R_factor_gt .029
_refine_ls_shift/su_max .016
_refine_ls_shift/su_mean .002
_refine_ls_structure_factor_coef F
_refine_ls_weighting_details
;
w = [1/\s^2^(F) + 0.0004F^2^]
;
_refine_ls_weighting_scheme calc
_refine_ls_wR_factor_all .032
_refine_ls_wR_factor_ref .027
_reflns_number_gt 3187
_reflns_number_total 4571
_reflns_threshold_expression I>2\s(I)
_cod_data_source_file ta1411.cif
_cod_data_source_block I
_cod_original_sg_symbol_Hall p_2ac_2ab
_cod_original_sg_symbol_H-M P_21_21_21
_cod_database_code 2013529
_cod_database_fobs_code 2013529

loop_
_symmetry_equiv_pos_as_xyz
+x,+y,+z
1/2-x,-y,1/2+z
1/2+x,1/2-y,-z
-x,1/2+y,1/2-z

loop_
_atom_site_label
_atom_site_fract_x
_atom_site_fract_y
_atom_site_fract_z
_atom_site_U_iso_or_equiv
_atom_site_adp_type
_atom_site_calc_flag
_atom_site_calc_attached_atom
_atom_site_occupancy
_atom_site_disorder_assembly
_atom_site_disorder_group
Al1 .6376(2) .37710(16) .66449(11) .0171(12) Uani ? ? 1.00000 ? ?
Br1 .41388(8) .34433(6) .65860(4) .0251(4) Uani ? ? 1.00000 ? ?
N11 .8268(6) .4020(5) .6683(3) .020(4) Uani ? ? 1.00000 ? ?
C11 .9349(8) .4118(5) .6696(3) .020(4) Uani ? ? 1.00000 ? ?
C12 1.0742(8) .4213(7) .6721(4) .036(5) Uani ? ? 1.00000 ? ?
N21 .6189(6) .4644(5) .7346(3) .021(4) Uani ? ? 1.00000 ? ?
C21 .6103(8) .5136(6) .7747(4) .020(5) Uani ? ? 1.00000 ? ?
C22 .5980(8) .5781(6) .8272(4) .028(5) Uani ? ? 1.00000 ? ?
N31 .6248(6) .4795(5) .6045(3) .021(4) Uani ? ? 1.00000 ? ?
C31 .6133(8) .5385(6) .5706(4) .023(5) Uani ? ? 1.00000 ? ?
C32 .5979(9) .6148(6) .5259(4) .029(5) Uani ? ? 1.00000 ? ?
N41 .6729(6) .2798(5) .7273(3) .019(4) Uani ? ? 1.00000 ? ?
C41 .7003(8) .2311(6) .7668(4) .020(5) Uani ? ? 1.00000 ? ?
C42 .7388(8) .1695(6) .8174(4) .030(5) Uani ? ? 1.00000 ? ?
N51 .6818(6) .2921(5) .5958(3) .021(4) Uani ? ? 1.00000 ? ?
C51 .7148(8) .2491(6) .5538(4) .018(4) Uani ? ? 1.00000 ? ?
C52 .7583(8) .1952(6) .5007(4) .028(5) Uani ? ? 1.00000 ? ?
Al2 1.0117(3) .5747(2) .50464(13) .0223(15) Uani ? ? 1.00000 ? ?
Br21 .92713(10) .64444(7) .41773(4) .0358(5) Uani ? ? 1.00000 ? ?
Br22 .94896(10) .42208(7) .50297(5) .0312(5) Uani ? ? 1.00000 ? ?
Br23 1.23160(9) .58420(8) .50739(5) .0418(6) Uani ? ? 1.00000 ? ?
Br24 .93251(10) .64351(7) .59251(4) .0397(6) Uani ? ? 1.00000 ? ?
Al3 .9958(2) .0566(2) .65220(11) .0227(14) Uani ? ? 1.00000 ? ?
Br31 .77485(8) .05796(6) .65693(4) .0276(5) Uani ? ? 1.00000 ? ?
Br32 1.06756(11) .11389(7) .55902(4) .0415(6) Uani ? ? 1.00000 ? ?
Br33 1.06981(9) -.09163(7) .66291(4) .0329(5) Uani ? ? 1.00000 ? ?
Br34 1.07132(11) .14761(8) .73147(4) .0454(6) Uani ? ? 1.00000 ? ?
N01 .4314(7) .1727(5) .8142(3) .030(4) Uani ? ? 1.00000 ? ?
C01 .3632(9) .2325(6) .8187(4) .025(5) Uani ? ? 1.00000 ? ?
C02 .2769(9) .3124(6) .8250(4) .034(5) Uani ? ? 1.00000 ? ?
H12a 1.11473 .36163 .67373 .05400 Uiso ? ? 1.00000 ? ?
H12b 1.09964 .45431 .70932 .05400 Uiso ? ? 1.00000 ? ?
H12c 1.10659 .45351 .63655 .05400 Uiso ? ? 1.00000 ? ?
H22a .68033 .59966 .84128 .04200 Uiso ? ? 1.00000 ? ?
H22b .55448 .55139 .86232 .04200 Uiso ? ? 1.00000 ? ?
H22c .55085 .63209 .81491 .04200 Uiso ? ? 1.00000 ? ?
H32a .57676 .59247 .48504 .04300 Uiso ? ? 1.00000 ? ?
H32b .67509 .65059 .52272 .04300 Uiso ? ? 1.00000 ? ?
H32c .52991 .65503 .53849 .04300 Uiso ? ? 1.00000 ? ?
H42a .71756 .19338 .85759 .04300 Uiso ? ? 1.00000 ? ?
H42b .82766 .15440 .81648 .04300 Uiso ? ? 1.00000 ? ?
H42c .69532 .11146 .81263 .04300 Uiso ? ? 1.00000 ? ?
H52a .83673 .21991 .48313 .04300 Uiso ? ? 1.00000 ? ?
H52b .69613 .19157 .46855 .04300 Uiso ? ? 1.00000 ? ?
H52c .77584 .13327 .51331 .04300 Uiso ? ? 1.00000 ? ?
H02a .19144 .29847 .80986 .05200 Uiso ? ? 1.00000 ? ?
H02b .30768 .36447 .80175 .05200 Uiso ? ? 1.00000 ? ?
H02c .27022 .33107 .86708 .05200 Uiso ? ? 1.00000 ? ?

loop_
_atom_site_aniso_label
_atom_site_aniso_U_11
_atom_site_aniso_U_22
_atom_site_aniso_U_33
_atom_site_aniso_U_12
_atom_site_aniso_U_13
_atom_site_aniso_U_23
Al1 .0194(12) .0161(13) .0157(12) -.0003(10) .0000(10) .0009(10)
Br1 .0189(4) .0293(5) .0271(4) -.0027(4) -.0019(4) .0032(4)
N11 .023(4) .019(4) .016(4) .002(3) -.001(3) .001(3)
C11 .027(5) .019(4) .013(4) .003(4) .001(4) .003(3)
C12 .015(4) .052(7) .040(5) -.005(5) .002(4) .002(5)
N21 .026(4) .018(4) .018(4) .002(3) .003(3) .002(3)
C21 .019(5) .019(5) .023(5) -.002(4) -.002(4) .008(4)
C22 .036(5) .026(5) .023(5) -.003(4) .006(4) -.008(4)
N31 .024(4) .022(4) .018(4) .001(3) .000(3) .003(3)
C31 .025(5) .026(5) .016(4) -.004(4) .003(4) -.007(4)
C32 .036(6) .019(5) .031(5) -.003(4) -.002(4) .010(4)
N41 .023(4) .021(4) .015(4) .002(3) .001(3) -.002(3)
C41 .019(5) .019(5) .023(5) .002(4) .000(4) -.004(4)
C42 .029(5) .034(6) .027(5) .014(4) .006(4) .015(4)
N51 .021(4) .022(4) .021(4) .001(3) -.004(3) .001(3)
C51 .019(4) .015(5) .021(5) -.003(4) -.005(4) .008(4)
C52 .034(5) .032(5) .020(4) .003(4) .000(4) -.012(4)
Al2 .0223(14) .0241(16) .0204(14) -.0023(12) .0001(12) -.0008(14)
Br21 .0438(6) .0317(5) .0319(5) -.0034(5) -.0071(5) .0113(4)
Br22 .0414(6) .0256(5) .0267(5) -.0096(5) -.0023(5) .0041(5)
Br23 .0211(5) .0578(7) .0464(6) -.0065(5) .0006(5) -.0142(6)
Br24 .0347(5) .0529(6) .0316(5) .0033(6) .0021(4) -.0180(5)
Al3 .0235(13) .0256(15) .0191(13) -.0033(12) .0014(11) -.0002(12)
Br31 .0225(4) .0214(5) .0388(5) .0019(4) .0015(4) -.0005(4)
Br32 .0488(6) .0470(7) .0287(5) -.0074(6) .0118(5) .0109(4)
Br33 .0318(5) .0342(5) .0328(5) .0121(5) .0013(5) .0041(4)
Br34 .0413(6) .0586(7) .0362(5) -.0151(6) -.0002(5) -.0223(5)
N01 .032(4) .021(4) .036(4) .001(4) .002(4) .000(3)
C01 .032(5) .025(5) .017(4) -.009(5) .000(4) .002(4)
C02 .033(5) .030(6) .041(6) .007(5) -.002(5) -.006(5)

loop_
_atom_type_symbol
_atom_type_scat_dispersion_real
_atom_type_scat_dispersion_imag
_atom_type_scat_source
C .002 .002 'Int Tables Vol IV Tables 2.2B and 2.3.1'
H 0 0 'Int Tables Vol IV Tables 2.2B and 2.3.1'
Al .056 .052 'Int Tables Vol IV Tables 2.2B and 2.3.1'
Br -.374 2.456 'Int Tables Vol IV Tables 2.2B and 2.3.1'
N .004 .003 'Int Tables Vol IV Tables 2.2B and 2.3.1'

loop_
_geom_angle_atom_site_label_1
_geom_angle_atom_site_label_2
_geom_angle_atom_site_label_3
_geom_angle
_geom_angle_publ_flag
Br1 Al1 N11 178.7(2) yes
Br1 Al1 N21 94.1(2) yes
Br1 Al1 N31 92.8(2) yes
Br1 Al1 N41 94.3(2) yes
Br1 Al1 N51 93.7(2) yes
N11 Al1 N21 87.2(3) yes
N11 Al1 N31 87.6(3) yes
N11 Al1 N41 85.3(3) yes
N11 Al1 N51 85.0(3) yes
N21 Al1 N31 90.5(3) yes
N21 Al1 N41 87.5(3) yes
N21 Al1 N51 172.2(3) yes
N31 Al1 N41 172.7(3) yes
N31 Al1 N51 89.9(3) yes
N41 Al1 N51 91.1(3) yes
Al1 N11 C11 176.6(7) ?
N11 C11 C12 178.1(9) ?
C11 C12 H12a 110.6 ?
C11 C12 H12b 110.4 ?
C11 C12 H12c 111.5 ?
H12a C12 H12b 107.2 ?
H12a C12 H12c 108.2 ?
H12b C12 H12c 108.6 ?
Al1 N21 C21 178.8(7) ?
N21 C21 C22 179.6(9) ?
C21 C22 H22a 111.7 ?
C21 C22 H22b 112.7 ?
C21 C22 H22c 110.6 ?
H22a C22 H22b 107.9 ?
H22a C22 H22c 106.1 ?
H22b C22 H22c 107.6 ?
Al1 N31 C31 177.8(7) ?
N31 C31 C32 179.5(9) ?
C31 C32 H32a 111.4 ?
C31 C32 H32b 111.1 ?
C31 C32 H32c 110.8 ?
H32a C32 H32b 108.0 ?
H32a C32 H32c 107.1 ?
H32b C32 H32c 108.2 ?
Al1 N41 C41 172.6(7) ?
N41 C41 C42 178.5(9) ?
C41 C42 H42a 112.7 ?
C41 C42 H42b 113.0 ?
C41 C42 H42c 109.0 ?
H42a C42 H42b 109.2 ?
H42a C42 H42c 107.8 ?
H42b C42 H42c 104.8 ?
Al1 N51 C51 173.6(7) ?
N51 C51 C52 179.2(9) ?
C51 C52 H52a 111.7 ?
C51 C52 H52b 112.8 ?
C51 C52 H52c 110.0 ?
H52a C52 H52b 108.3 ?
H52a C52 H52c 107.2 ?
H52b C52 H52c 106.5 ?
Br21 Al2 Br22 107.50(12) yes
Br21 Al2 Br23 112.17(12) yes
Br21 Al2 Br24 109.80(12) yes
Br22 Al2 Br23 109.89(12) yes
Br22 Al2 Br24 109.20(12) yes
Br23 Al2 Br24 108.24(12) yes
Br31 Al3 Br32 111.19(11) yes
Br31 Al3 Br33 109.81(11) yes
Br31 Al3 Br34 107.78(11) yes
Br32 Al3 Br33 108.50(11) yes
Br32 Al3 Br34 109.08(12) yes
Br33 Al3 Br34 110.47(11) yes
N01 C01 C02 178.5(10) ?
C01 C02 H02a 111.5 ?
C01 C02 H02b 111.5 ?
C01 C02 H02c 111.0 ?
H02a C02 H02b 107.2 ?
H02a C02 H02c 108.2 ?
H02b C02 H02c 107.2 ?

loop_
_geom_bond_atom_site_label_1
_geom_bond_atom_site_label_2
_geom_bond_site_symmetry_1
_geom_bond_site_symmetry_2
_geom_bond_distance
_geom_bond_publ_flag
Al1 Br1 . . 2.380(2) yes
Al1 N11 . . 2.003(7) yes
Al1 N21 . . 1.972(7) yes
Al1 N31 . . 1.967(7) yes
Al1 N41 . . 1.983(7) yes
Al1 N51 . . 1.972(7) yes
N11 C11 . . 1.134(11) ?
C11 C12 . . 1.458(12) ?
C12 H12a . . .961 ?
C12 H12b . . .966 ?
C12 H12c . . .955 ?
N21 C21 . . 1.121(11) ?
C21 C22 . . 1.468(12) ?
C22 H22a . . .961 ?
C22 H22b . . .959 ?
C22 H22c . . .960 ?
N31 C31 . . 1.128(11) ?
C31 C32 . . 1.471(12) ?
C32 H32a . . .959 ?
C32 H32b . . .958 ?
C32 H32c . . .955 ?
N41 C41 . . 1.137(11) ?
C41 C42 . . 1.461(12) ?
C42 H42a . . .953 ?
C42 H42b . . .950 ?
C42 H42c . . .960 ?
N51 C51 . . 1.147(11) ?
C51 C52 . . 1.453(12) ?
C52 H52a . . .967 ?
C52 H52b . . .946 ?
C52 H52c . . .954 ?
Al2 Br21 . . 2.293(3) yes
Al2 Br22 . . 2.305(3) yes
Al2 Br23 . . 2.293(3) yes
Al2 Br24 . . 2.283(3) yes
Al3 Br31 . . 2.302(3) yes
Al3 Br32 . . 2.287(3) yes
Al3 Br33 . . 2.292(3) yes
Al3 Br34 . . 2.288(3) yes
N01 C01 . . 1.125(12) ?
C01 C02 . . 1.470(13) ?
C02 H02a . . .968 ?
C02 H02b . . .960 ?
C02 H02c . . .943 ?
